data_1555247
loop_
_publ_author_name
'Yu, Zhunzhun'
'Li, Yongfeng'
'Zhang, Peichao'
'Liu, Lu'
'Zhang, Junliang'

_publ_section_title
;
 Ligand and counteranion enabled regiodivergent C-H bond functionalization
 of naphthols with \a-aryl-\a-diazoesters.
;
_journal_issue 26
_journal_name_full 'Chemical science'
_journal_page_first 6553
_journal_page_last 6559
_journal_paper_doi 10.1039/c9sc01657k
_journal_volume 10
_journal_year 2019
_chemical_formula_sum 'C21 H19 F O3'
_chemical_formula_weight 338.36
_space_group_IT_number 14
_space_group_name_Hall '-P 2yn'
_space_group_name_H-M_alt 'P 1 21/n 1'
_symmetry_cell_setting monoclinic
_symmetry_space_group_name_H-M 'P 1 21/n 1'
_atom_sites_solution_hydrogens geom
_atom_sites_solution_primary direct
_atom_sites_solution_secondary difmap
_audit_creation_method SHELXL-97
_audit_update_record
;
2018-12-13 deposited with the CCDC.	2019-05-27 downloaded from the CCDC.
;
_cell_angle_alpha 90.00
_cell_angle_beta 98.076(3)
_cell_angle_gamma 90.00
_cell_formula_units_Z 4
_cell_length_a 8.0324(7)
_cell_length_b 10.4173(9)
_cell_length_c 21.4761(18)
_cell_measurement_reflns_used 3884
_cell_measurement_temperature 296(2)
_cell_measurement_theta_max 22.46
_cell_measurement_theta_min 2.18
_cell_volume 1779.2(3)
_computing_structure_refinement 'SHELXL-97 (Sheldrick, 2008)'
_computing_structure_solution 'SHELXS-97 (Sheldrick, 2008)'
_diffrn_ambient_temperature 296(2)
_diffrn_measured_fraction_theta_full 1.000
_diffrn_measured_fraction_theta_max 1.000
_diffrn_measurement_device_type 'Bruker Apex II CCD'
_diffrn_radiation_monochromator graphite
_diffrn_radiation_source 'fine-focus sealed tube'
_diffrn_radiation_type MoK\a
_diffrn_radiation_wavelength 0.71073
_diffrn_reflns_av_R_equivalents 0.0835
_diffrn_reflns_av_sigmaI/netI 0.0458
_diffrn_reflns_limit_h_max 9
_diffrn_reflns_limit_h_min -9
_diffrn_reflns_limit_k_max 12
_diffrn_reflns_limit_k_min -11
_diffrn_reflns_limit_l_max 25
_diffrn_reflns_limit_l_min -25
_diffrn_reflns_number 20369
_diffrn_reflns_theta_full 25.00
_diffrn_reflns_theta_max 25.00
_diffrn_reflns_theta_min 1.92
_exptl_absorpt_coefficient_mu 0.090
_exptl_absorpt_correction_T_max 0.9848
_exptl_absorpt_correction_T_min 0.9664
_exptl_absorpt_correction_type multi-scan
_exptl_absorpt_process_details sadabs
_exptl_crystal_colour colorless
_exptl_crystal_density_diffrn 1.263
_exptl_crystal_density_method 'not measured'
_exptl_crystal_description block
_exptl_crystal_F_000 712
_exptl_crystal_size_max 0.38
_exptl_crystal_size_mid 0.32
_exptl_crystal_size_min 0.17
_refine_diff_density_max 0.315
_refine_diff_density_min -0.179
_refine_diff_density_rms 0.035
_refine_ls_extinction_method none
_refine_ls_goodness_of_fit_ref 1.026
_refine_ls_hydrogen_treatment constr
_refine_ls_matrix_type full
_refine_ls_number_parameters 226
_refine_ls_number_reflns 3149
_refine_ls_number_restraints 0
_refine_ls_restrained_S_all 1.026
_refine_ls_R_factor_all 0.0718
_refine_ls_R_factor_gt 0.0426
_refine_ls_shift/su_max 0.000
_refine_ls_shift/su_mean 0.000
_refine_ls_structure_factor_coef Fsqd
_refine_ls_weighting_details 'calc w=1/[\s^2^(Fo^2^)+(0.0572P)^2^+0.0000P] where P=(Fo^2^+2Fc^2^)/3'
_refine_ls_weighting_scheme calc
_refine_ls_wR_factor_gt 0.1036
_refine_ls_wR_factor_ref 0.1165
_reflns_number_gt 2009
_reflns_number_total 3149
_reflns_threshold_expression >2sigma(I)
_cod_data_source_file c9sc01657k2.cif
_cod_data_source_block z_CCDC2
_cod_depositor_comments
;
The following automatic conversions were performed:

data item '_symmetry_cell_setting' value 'Monoclinic' was changed to
'monoclinic' in accordance with the
/home/saulius/struct/COD-crude-data/automatic-downloads/DataCite-retrospective/RSC/depositions/lib/dictionaries/cif_core.dic
dictionary named 'cif_core.dic' version 2.4.2 last updated on
2011-04-26.

Automatic conversion script
Id: cif_fix_values 6909 2019-04-08 15:41:33Z antanas 
;
_cod_original_sg_symbol_H-M P2(1)/n
_cod_database_code 1555247

loop_
_symmetry_equiv_pos_as_xyz
'x, y, z'
'-x+1/2, y+1/2, -z+1/2'
'-x, -y, -z'
'x-1/2, -y-1/2, z-1/2'

loop_
_atom_site_label
_atom_site_type_symbol
_atom_site_fract_x
_atom_site_fract_y
_atom_site_fract_z
_atom_site_U_iso_or_equiv
_atom_site_adp_type
_atom_site_occupancy
_atom_site_symmetry_multiplicity
_atom_site_calc_flag
_atom_site_refinement_flags
F1 F 0.75793(15) 0.04142(12) 0.00918(6) 0.0783(4) Uani 1 1 d .
O1 O 0.62419(15) 0.33286(13) 0.18453(6) 0.0631(4) Uani 1 1 d .
H1B H 0.6766 0.2668 0.1799 0.095 Uiso 1 1 calc R
O2 O 0.57058(16) -0.05075(12) 0.11549(6) 0.0589(4) Uani 1 1 d .
O3 O 0.74674(16) 0.10064(13) 0.15933(6) 0.0646(4) Uani 1 1 d .
C1 C 0.2360(2) 0.23102(17) 0.08531(8) 0.0469(5) Uani 1 1 d .
H1A H 0.2003 0.1767 0.0517 0.056 Uiso 1 1 calc R
C2 C 0.1202(2) 0.30088(18) 0.11077(8) 0.0514(5) Uani 1 1 d .
H2A H 0.0070 0.2935 0.0946 0.062 Uiso 1 1 calc R
C3 C 0.1694(2) 0.38430(17) 0.16131(8) 0.0478(5) Uani 1 1 d .
C4 C 0.0522(3) 0.4607(2) 0.18820(10) 0.0628(6) Uani 1 1 d .
H4A H -0.0615 0.4560 0.1723 0.075 Uiso 1 1 calc R
C5 C 0.1039(3) 0.5402(2) 0.23666(11) 0.0751(7) Uani 1 1 d .
H5A H 0.0258 0.5909 0.2534 0.090 Uiso 1 1 calc R
C6 C 0.2727(3) 0.5470(2) 0.26190(11) 0.0789(7) Uani 1 1 d .
H6A H 0.3061 0.6012 0.2957 0.095 Uiso 1 1 calc R
C7 C 0.3897(3) 0.47524(19) 0.23764(10) 0.0648(6) Uani 1 1 d .
H7A H 0.5022 0.4808 0.2551 0.078 Uiso 1 1 calc R
C8 C 0.3419(2) 0.39271(17) 0.18638(8) 0.0466(4) Uani 1 1 d .
C9 C 0.4601(2) 0.31731(16) 0.15851(8) 0.0459(4) Uani 1 1 d .
C10 C 0.40980(19) 0.23840(15) 0.10839(7) 0.0416(4) Uani 1 1 d .
C11 C 0.5297(2) 0.15869(17) 0.07500(8) 0.0445(4) Uani 1 1 d .
H11A H 0.4595 0.1054 0.0442 0.053 Uiso 1 1 calc R
C12 C 0.6297(2) 0.06681(19) 0.12109(9) 0.0494(5) Uani 1 1 d .
C13 C 0.6547(3) -0.1494(2) 0.15769(11) 0.0714(6) Uani 1 1 d .
H13A H 0.6940 -0.1100 0.1985 0.086 Uiso 1 1 calc R
C14 C 0.8028(4) -0.1970(3) 0.12998(14) 0.1246(12) Uani 1 1 d .
H14A H 0.8802 -0.1277 0.1274 0.187 Uiso 1 1 calc R
H14B H 0.7663 -0.2303 0.0886 0.187 Uiso 1 1 calc R
H14C H 0.8573 -0.2639 0.1561 0.187 Uiso 1 1 calc R
C15 C 0.5259(4) -0.2470(2) 0.16606(15) 0.1197(11) Uani 1 1 d .
H15A H 0.4355 -0.2074 0.1838 0.180 Uiso 1 1 calc R
H15B H 0.5755 -0.3132 0.1938 0.180 Uiso 1 1 calc R
H15C H 0.4833 -0.2839 0.1260 0.180 Uiso 1 1 calc R
C16 C 0.6452(2) 0.23579(18) 0.03845(8) 0.0464(5) Uani 1 1 d .
C17 C 0.6441(2) 0.3677(2) 0.03348(9) 0.0599(5) Uani 1 1 d .
H17A H 0.5752 0.4157 0.0560 0.072 Uiso 1 1 calc R
C18 C 0.7447(3) 0.4299(2) -0.00464(11) 0.0747(7) Uani 1 1 d .
H18A H 0.7431 0.5191 -0.0070 0.090 Uiso 1 1 calc R
C19 C 0.8456(3) 0.3619(3) -0.03856(11) 0.0791(7) Uani 1 1 d .
H19A H 0.9109 0.4043 -0.0646 0.095 Uiso 1 1 calc R
C20 C 0.8504(3) 0.2310(3) -0.03420(10) 0.0730(6) Uani 1 1 d .
H20A H 0.9192 0.1831 -0.0568 0.088 Uiso 1 1 calc R
C21 C 0.7516(2) 0.1722(2) 0.00429(9) 0.0563(5) Uani 1 1 d .

loop_
_atom_site_aniso_label
_atom_site_aniso_U_11
_atom_site_aniso_U_22
_atom_site_aniso_U_33
_atom_site_aniso_U_23
_atom_site_aniso_U_13
_atom_site_aniso_U_12
F1 0.0839(9) 0.0643(9) 0.0934(9) -0.0222(7) 0.0358(7) -0.0040(6)
O1 0.0463(7) 0.0638(9) 0.0754(9) -0.0135(7) -0.0045(6) -0.0075(6)
O2 0.0627(8) 0.0419(8) 0.0716(9) 0.0098(6) 0.0077(7) 0.0014(7)
O3 0.0509(8) 0.0654(10) 0.0728(9) 0.0076(7) -0.0074(7) 0.0029(7)
C1 0.0432(10) 0.0468(11) 0.0493(10) -0.0002(8) 0.0021(8) -0.0019(8)
C2 0.0401(10) 0.0566(12) 0.0569(11) 0.0033(10) 0.0050(9) 0.0006(9)
C3 0.0524(11) 0.0427(11) 0.0502(10) 0.0067(9) 0.0138(9) -0.0004(9)
C4 0.0619(13) 0.0619(14) 0.0688(13) 0.0026(11) 0.0233(11) 0.0075(11)
C5 0.0819(17) 0.0689(16) 0.0806(16) -0.0102(13) 0.0326(13) 0.0080(13)
C6 0.103(2) 0.0638(16) 0.0740(15) -0.0222(12) 0.0266(15) -0.0044(14)
C7 0.0732(14) 0.0564(14) 0.0649(13) -0.0086(11) 0.0101(11) -0.0110(11)
C8 0.0525(11) 0.0392(11) 0.0491(10) 0.0031(8) 0.0106(9) -0.0045(9)
C9 0.0401(10) 0.0447(11) 0.0515(10) 0.0036(9) 0.0011(8) -0.0066(8)
C10 0.0400(10) 0.0375(10) 0.0471(10) 0.0034(8) 0.0052(8) -0.0015(8)
C11 0.0385(9) 0.0427(10) 0.0518(10) 0.0003(8) 0.0052(8) -0.0013(8)
C12 0.0431(11) 0.0494(13) 0.0576(11) 0.0031(9) 0.0134(9) 0.0041(9)
C13 0.0816(15) 0.0544(13) 0.0771(14) 0.0186(11) 0.0072(12) 0.0130(12)
C14 0.140(3) 0.112(2) 0.128(2) 0.0235(19) 0.041(2) 0.073(2)
C15 0.145(3) 0.0707(18) 0.140(3) 0.0412(18) 0.006(2) -0.0201(18)
C16 0.0391(10) 0.0513(12) 0.0479(10) 0.0039(9) 0.0032(8) -0.0010(9)
C17 0.0492(11) 0.0559(14) 0.0750(13) 0.0170(11) 0.0107(10) 0.0020(10)
C18 0.0568(13) 0.0681(16) 0.0984(17) 0.0360(13) 0.0078(13) -0.0019(12)
C19 0.0605(14) 0.106(2) 0.0722(15) 0.0321(15) 0.0147(12) -0.0090(15)
C20 0.0617(14) 0.099(2) 0.0622(13) 0.0000(13) 0.0228(11) -0.0076(13)
C21 0.0534(11) 0.0609(14) 0.0551(11) -0.0040(10) 0.0093(9) -0.0036(10)

loop_
_atom_type_symbol
_atom_type_description
_atom_type_scat_dispersion_real
_atom_type_scat_dispersion_imag
_atom_type_scat_source
C C 0.0033 0.0016 'International Tables Vol C Tables 4.2.6.8 and 6.1.1.4'
H H 0.0000 0.0000 'International Tables Vol C Tables 4.2.6.8 and 6.1.1.4'
O O 0.0106 0.0060 'International Tables Vol C Tables 4.2.6.8 and 6.1.1.4'
F F 0.0171 0.0103 'International Tables Vol C Tables 4.2.6.8 and 6.1.1.4'

loop_
_geom_angle_atom_site_label_1
_geom_angle_atom_site_label_2
_geom_angle_atom_site_label_3
_geom_angle
C9 O1 H1B 109.5
C12 O2 C13 117.81(16)
C2 C1 C10 121.90(16)
C2 C1 H1A 119.1
C10 C1 H1A 119.1
C1 C2 C3 120.65(17)
C1 C2 H2A 119.7
C3 C2 H2A 119.7
C2 C3 C4 122.15(18)
C2 C3 C8 119.10(16)
C4 C3 C8 118.75(18)
C5 C4 C3 120.6(2)
C5 C4 H4A 119.7
C3 C4 H4A 119.7
C4 C5 C6 120.7(2)
C4 C5 H5A 119.7
C6 C5 H5A 119.7
C7 C6 C5 120.7(2)
C7 C6 H6A 119.6
C5 C6 H6A 119.6
C6 C7 C8 120.5(2)
C6 C7 H7A 119.7
C8 C7 H7A 119.7
C7 C8 C3 118.68(18)
C7 C8 C9 122.67(17)
C3 C8 C9 118.65(16)
O1 C9 C10 123.61(16)
O1 C9 C8 115.06(15)
C10 C9 C8 121.31(15)
C9 C10 C1 118.37(15)
C9 C10 C11 124.07(15)
C1 C10 C11 117.55(15)
C12 C11 C16 111.26(13)
C12 C11 C10 110.30(14)
C16 C11 C10 115.16(14)
C12 C11 H11A 106.5
C16 C11 H11A 106.5
C10 C11 H11A 106.5
O3 C12 O2 124.75(18)
O3 C12 C11 123.13(18)
O2 C12 C11 112.09(16)
O2 C13 C15 106.69(18)
O2 C13 C14 108.09(18)
C15 C13 C14 115.5(2)
O2 C13 H13A 108.8
C15 C13 H13A 108.8
C14 C13 H13A 108.8
C13 C14 H14A 109.5
C13 C14 H14B 109.5
H14A C14 H14B 109.5
C13 C14 H14C 109.5
H14A C14 H14C 109.5
H14B C14 H14C 109.5
C13 C15 H15A 109.5
C13 C15 H15B 109.5
H15A C15 H15B 109.5
C13 C15 H15C 109.5
H15A C15 H15C 109.5
H15B C15 H15C 109.5
C21 C16 C17 115.91(17)
C21 C16 C11 119.37(17)
C17 C16 C11 124.58(16)
C16 C17 C18 120.9(2)
C16 C17 H17A 119.6
C18 C17 H17A 119.6
C19 C18 C17 120.7(2)
C19 C18 H18A 119.6
C17 C18 H18A 119.6
C18 C19 C20 119.7(2)
C18 C19 H19A 120.1
C20 C19 H19A 120.1
C19 C20 C21 118.3(2)
C19 C20 H20A 120.8
C21 C20 H20A 120.8
F1 C21 C20 118.29(19)
F1 C21 C16 117.32(16)
C20 C21 C16 124.4(2)

loop_
_geom_bond_atom_site_label_1
_geom_bond_atom_site_label_2
_geom_bond_distance
F1 C21 1.367(2)
O1 C9 1.3669(19)
O1 H1B 0.8200
O2 C12 1.313(2)
O2 C13 1.470(2)
O3 C12 1.211(2)
C1 C2 1.355(2)
C1 C10 1.416(2)
C1 H1A 0.9300
C2 C3 1.403(2)
C2 H2A 0.9300
C3 C4 1.416(3)
C3 C8 1.417(2)
C4 C5 1.349(3)
C4 H4A 0.9300
C5 C6 1.390(3)
C5 H5A 0.9300
C6 C7 1.360(3)
C6 H6A 0.9300
C7 C8 1.407(3)
C7 H7A 0.9300
C8 C9 1.427(2)
C9 C10 1.369(2)
C10 C11 1.525(2)
C11 C12 1.522(2)
C11 C16 1.525(2)
C11 H11A 0.9800
C13 C15 1.479(3)
C13 C14 1.488(3)
C13 H13A 0.9800
C14 H14A 0.9600
C14 H14B 0.9600
C14 H14C 0.9600
C15 H15A 0.9600
C15 H15B 0.9600
C15 H15C 0.9600
C16 C21 1.372(2)
C16 C17 1.378(3)
C17 C18 1.389(3)
C17 H17A 0.9300
C18 C19 1.362(3)
C18 H18A 0.9300
C19 C20 1.366(3)
C19 H19A 0.9300
C20 C21 1.369(3)
C20 H20A 0.9300

loop_
_geom_torsion_atom_site_label_1
_geom_torsion_atom_site_label_2
_geom_torsion_atom_site_label_3
_geom_torsion_atom_site_label_4
_geom_torsion
C10 C1 C2 C3 0.3(3)
C1 C2 C3 C4 178.67(17)
C1 C2 C3 C8 -1.3(3)
C2 C3 C4 C5 -179.81(18)
C8 C3 C4 C5 0.2(3)
C3 C4 C5 C6 -1.2(3)
C4 C5 C6 C7 1.0(4)
C5 C6 C7 C8 0.1(3)
C6 C7 C8 C3 -1.1(3)
C6 C7 C8 C9 178.79(19)
C2 C3 C8 C7 -179.09(17)
C4 C3 C8 C7 0.9(3)
C2 C3 C8 C9 1.0(2)
C4 C3 C8 C9 -178.93(16)
C7 C8 C9 O1 -1.2(2)
C3 C8 C9 O1 178.68(14)
C7 C8 C9 C10 -179.62(17)
C3 C8 C9 C10 0.2(2)
O1 C9 C10 C1 -179.56(15)
C8 C9 C10 C1 -1.3(2)
O1 C9 C10 C11 -0.4(3)
C8 C9 C10 C11 177.90(15)
C2 C1 C10 C9 1.0(3)
C2 C1 C10 C11 -178.19(16)
C9 C10 C11 C12 59.1(2)
C1 C10 C11 C12 -121.70(17)
C9 C10 C11 C16 -67.8(2)
C1 C10 C11 C16 111.37(17)
C13 O2 C12 O3 -1.4(3)
C13 O2 C12 C11 -179.46(15)
C16 C11 C12 O3 52.7(2)
C10 C11 C12 O3 -76.4(2)
C16 C11 C12 O2 -129.22(16)
C10 C11 C12 O2 101.71(17)
C12 O2 C13 C15 151.7(2)
C12 O2 C13 C14 -83.4(2)
C12 C11 C16 C21 56.8(2)
C10 C11 C16 C21 -176.77(15)
C12 C11 C16 C17 -127.62(19)
C10 C11 C16 C17 -1.2(2)
C21 C16 C17 C18 0.6(3)
C11 C16 C17 C18 -175.09(17)
C16 C17 C18 C19 0.7(3)
C17 C18 C19 C20 -1.2(3)
C18 C19 C20 C21 0.4(3)
C19 C20 C21 F1 -179.27(19)
C19 C20 C21 C16 1.0(3)
C17 C16 C21 F1 178.76(16)
C11 C16 C21 F1 -5.3(2)
C17 C16 C21 C20 -1.5(3)
C11 C16 C21 C20 174.48(17)
